data_7238381
loop_
_publ_author_name
'Nishinaga, Tohru'
'Miyata, Toshihiko'
'Tateno, Masaki'
'Koizumi, Masahide'
'Takase, Masayoshi'
'Iyoda, Masahiko'
'Kobayashi, Norihito'
'Kunugi, Yoshihito'

_publ_section_title
;
 Synthesis and structural, electronic, optical and FET properties of
 thiophene--pyrrole mixed hexamers end-capped with phenyl and
 pentafluorophenyl groups
;
_journal_issue 38
_journal_name_full 'Journal of Materials Chemistry'
_journal_page_first 14959
_journal_paper_doi 10.1039/c1jm12966j
_journal_volume 21
_journal_year 2011
_chemical_formula_sum 'C48 H43 F5 N2 S4'
_chemical_formula_weight 871.08
_space_group_IT_number 2
_space_group_name_Hall '-P 1'
_space_group_name_H-M_alt 'P -1'
_symmetry_cell_setting triclinic
_symmetry_space_group_name_H-M 'P -1'
_atom_sites_solution_hydrogens geom
_atom_sites_solution_primary direct
_atom_sites_solution_secondary difmap
_audit_creation_method SHELXL-97
_cell_angle_alpha 104.347(4)
_cell_angle_beta 93.216(4)
_cell_angle_gamma 90.447(4)
_cell_formula_units_Z 1
_cell_length_a 5.5928(11)
_cell_length_b 10.505(2)
_cell_length_c 18.392(4)
_cell_measurement_temperature 293(2)
_cell_volume 1045.0(4)
_computing_cell_refinement 'Bruker SMART'
_computing_data_collection 'Bruker SMART'
_computing_data_reduction 'Bruker SHELXTL'
_computing_molecular_graphics 'Bruker SHELXTL'
_computing_publication_material 'Bruker SHELXTL'
_computing_structure_refinement 'SHELXL-97 (Sheldrick, 1997)'
_computing_structure_solution 'SHELXS-97 (Sheldrick, 1990)'
_diffrn_ambient_temperature 293(2)
_diffrn_measured_fraction_theta_full 0.948
_diffrn_measured_fraction_theta_max 0.948
_diffrn_measurement_device_type 'CCD aarea detector'
_diffrn_measurement_method 'phi and omega scans'
_diffrn_radiation_monochromator graphite
_diffrn_radiation_source 'fine-focus sealed tube'
_diffrn_radiation_type MoK\a
_diffrn_radiation_wavelength 0.71073
_diffrn_reflns_av_R_equivalents 0.0124
_diffrn_reflns_av_sigmaI/netI 0.0217
_diffrn_reflns_limit_h_max 6
_diffrn_reflns_limit_h_min -6
_diffrn_reflns_limit_k_max 9
_diffrn_reflns_limit_k_min -11
_diffrn_reflns_limit_l_max 19
_diffrn_reflns_limit_l_min -20
_diffrn_reflns_number 3852
_diffrn_reflns_theta_full 23.29
_diffrn_reflns_theta_max 23.29
_diffrn_reflns_theta_min 1.14
_exptl_absorpt_coefficient_mu 0.287
_exptl_absorpt_correction_type empirical
_exptl_crystal_density_diffrn 1.384
_exptl_crystal_density_method 'not measured'
_exptl_crystal_F_000 454
_refine_diff_density_max 0.281
_refine_diff_density_min -0.344
_refine_diff_density_rms 0.095
_refine_ls_extinction_method SHELXL
_refine_ls_goodness_of_fit_ref 1.328
_refine_ls_hydrogen_treatment constr
_refine_ls_matrix_type full
_refine_ls_number_parameters 290
_refine_ls_number_reflns 2855
_refine_ls_number_restraints 0
_refine_ls_restrained_S_all 1.328
_refine_ls_R_factor_all 0.0552
_refine_ls_R_factor_gt 0.0461
_refine_ls_shift/su_max 0.000
_refine_ls_shift/su_mean 0.000
_refine_ls_structure_factor_coef Fsqd
_refine_ls_weighting_details 'calc w=1/[\s^2^(Fo^2^)+(0.1000P)^2^+0.0000P] where P=(Fo^2^+2Fc^2^)/3'
_refine_ls_weighting_scheme calc
_refine_ls_wR_factor_gt 0.1525
_refine_ls_wR_factor_ref 0.1632
_reflns_number_gt 2467
_reflns_number_total 2855
_reflns_threshold_expression >2sigma(I)
_cod_data_source_file c1jm12966j.txt
_cod_data_source_block 5a
_cod_original_sg_symbol_H-M P-1
_cod_database_code 7238381

loop_
_symmetry_equiv_pos_as_xyz
'x, y, z'
'-x, -y, -z'

loop_
_atom_site_label
_atom_site_type_symbol
_atom_site_fract_x
_atom_site_fract_y
_atom_site_fract_z
_atom_site_U_iso_or_equiv
_atom_site_adp_type
_atom_site_occupancy
_atom_site_symmetry_multiplicity
_atom_site_calc_flag
_atom_site_refinement_flags
_atom_site_disorder_assembly
_atom_site_disorder_group
S1 S -0.81535(14) 0.19093(8) 0.01999(5) 0.0640(3) Uani 1 1 d . . .
S2 S 0.25852(14) 0.62914(8) 0.17650(4) 0.0597(3) Uani 1 1 d . . .
N1 N -0.2605(4) 0.3588(2) 0.15531(12) 0.0513(6) Uani 1 1 d . . .
C1 C -0.8961(5) 0.0342(3) 0.02206(16) 0.0574(7) Uani 1 1 d . . .
C2 C -0.7351(6) -0.0125(3) 0.06745(17) 0.0637(8) Uani 1 1 d . . .
H1 H -0.7492 -0.0952 0.0769 0.076 Uiso 1 1 calc R . .
C3 C -0.5458(6) 0.0774(3) 0.09841(16) 0.0626(8) Uani 1 1 d . . .
H2 H -0.4226 0.0595 0.1303 0.075 Uiso 1 1 calc R . .
C4 C -0.5596(5) 0.1919(3) 0.07761(14) 0.0530(7) Uani 1 1 d . . .
C5 C -0.4005(5) 0.3058(3) 0.09010(14) 0.0507(7) Uani 1 1 d . . .
C6 C -0.3605(5) 0.3835(3) 0.04122(15) 0.0559(8) Uani 1 1 d . . .
H3 H -0.4312 0.3713 -0.0071 0.067 Uiso 1 1 calc R . .
C7 C -0.1981(5) 0.4824(3) 0.07597(15) 0.0540(7) Uani 1 1 d . . .
H4 H -0.1400 0.5476 0.0550 0.065 Uiso 1 1 calc R . .
C8 C -0.1367(5) 0.4679(3) 0.14723(15) 0.0514(7) Uani 1 1 d . . .
C9 C 0.0214(5) 0.5527(3) 0.20524(15) 0.0530(7) Uani 1 1 d . . .
C10 C 0.0124(6) 0.5916(3) 0.28154(16) 0.0632(8) Uani 1 1 d . . .
H5 H -0.1013 0.5598 0.3080 0.076 Uiso 1 1 calc R . .
C11 C 0.1913(6) 0.6840(3) 0.31591(16) 0.0658(9) Uani 1 1 d . . .
H6 H 0.2080 0.7190 0.3676 0.079 Uiso 1 1 calc R . .
C12 C 0.3396(6) 0.7184(3) 0.26694(15) 0.0571(7) Uani 1 1 d . . .
C13 C 0.5389(6) 0.8150(3) 0.28339(16) 0.0598(8) Uani 1 1 d . A .
C14 C 0.6008(7) 0.8863(3) 0.35652(19) 0.0745(10) Uani 1 1 d . . .
C15 C 0.7952(8) 0.9744(4) 0.3732(3) 0.0938(13) Uani 1 1 d . A .
C16 C 0.9298(8) 0.9932(4) 0.3161(3) 0.0924(13) Uani 1 1 d . . .
C17 C 0.8667(7) 0.9272(4) 0.2438(2) 0.0796(10) Uani 1 1 d . A .
C18 C 0.6752(6) 0.8404(3) 0.2279(2) 0.0674(9) Uani 1 1 d . . .
F1 F 0.4544(7) 0.8667(4) 0.41476(18) 0.0817(11) Uani 0.50 1 d P A 1
F2 F 0.8255(9) 1.0276(5) 0.4469(2) 0.1040(15) Uani 0.50 1 d P A 1
F3 F 1.0966(7) 1.0706(4) 0.3370(3) 0.1001(14) Uani 0.50 1 d P A 1
F4 F 0.9779(7) 0.9453(4) 0.1931(2) 0.0810(11) Uani 0.50 1 d P A 1
F5 F 0.6142(6) 0.7786(4) 0.15835(18) 0.0672(9) Uani 0.50 1 d P A 1
C19 C -0.2516(5) 0.3087(3) 0.22295(15) 0.0544(7) Uani 1 1 d . . .
H7 H -0.1065 0.3418 0.2534 0.065 Uiso 1 1 calc R . .
H8 H -0.2448 0.2136 0.2083 0.065 Uiso 1 1 calc R . .
C20 C -0.4666(5) 0.3482(3) 0.26990(15) 0.0557(7) Uani 1 1 d . . .
H9 H -0.4777 0.4432 0.2831 0.067 Uiso 1 1 calc R . .
H10 H -0.6116 0.3118 0.2404 0.067 Uiso 1 1 calc R . .
C21 C -0.4477(5) 0.3002(3) 0.34076(15) 0.0617(8) Uani 1 1 d . . .
H11 H -0.2952 0.3304 0.3675 0.074 Uiso 1 1 calc R . .
H12 H -0.4484 0.2049 0.3270 0.074 Uiso 1 1 calc R . .
C22 C -0.6466(6) 0.3456(3) 0.39350(16) 0.0667(8) Uani 1 1 d . . .
H13 H -0.6465 0.4409 0.4075 0.080 Uiso 1 1 calc R . .
H14 H -0.7995 0.3150 0.3671 0.080 Uiso 1 1 calc R . .
C23 C -0.6221(7) 0.2963(4) 0.46398(17) 0.0802(10) Uani 1 1 d . . .
H15 H -0.6194 0.2011 0.4499 0.096 Uiso 1 1 calc R . .
H16 H -0.4703 0.3280 0.4907 0.096 Uiso 1 1 calc R . .
C24 C -0.8201(8) 0.3388(5) 0.5160(2) 0.1013(14) Uani 1 1 d . . .
H17 H -0.8377 0.4322 0.5251 0.152 Uiso 1 1 calc R . .
H18 H -0.7821 0.3162 0.5627 0.152 Uiso 1 1 calc R . .
H19 H -0.9673 0.2952 0.4934 0.152 Uiso 1 1 calc R . .

loop_
_atom_site_aniso_label
_atom_site_aniso_U_11
_atom_site_aniso_U_22
_atom_site_aniso_U_33
_atom_site_aniso_U_23
_atom_site_aniso_U_13
_atom_site_aniso_U_12
S1 0.0571(5) 0.0579(5) 0.0801(6) 0.0238(4) -0.0005(4) 0.0108(4)
S2 0.0697(5) 0.0627(5) 0.0477(5) 0.0140(3) 0.0109(3) 0.0019(4)
N1 0.0540(13) 0.0578(15) 0.0478(12) 0.0216(11) 0.0105(10) 0.0119(11)
C1 0.0514(16) 0.0617(18) 0.0623(17) 0.0180(14) 0.0180(13) 0.0114(14)
C2 0.071(2) 0.0601(19) 0.0650(18) 0.0237(15) 0.0091(16) 0.0061(16)
C3 0.067(2) 0.065(2) 0.0599(17) 0.0232(15) 0.0046(15) 0.0109(16)
C4 0.0551(17) 0.0559(18) 0.0510(15) 0.0170(13) 0.0102(12) 0.0125(14)
C5 0.0505(15) 0.0552(17) 0.0500(15) 0.0184(13) 0.0093(12) 0.0139(13)
C6 0.0602(18) 0.0666(19) 0.0457(14) 0.0219(13) 0.0069(13) 0.0154(15)
C7 0.0611(17) 0.0544(17) 0.0521(15) 0.0219(13) 0.0123(13) 0.0108(14)
C8 0.0529(16) 0.0565(17) 0.0490(15) 0.0190(13) 0.0119(12) 0.0093(14)
C9 0.0588(17) 0.0554(17) 0.0481(14) 0.0176(12) 0.0090(13) 0.0154(14)
C10 0.0692(19) 0.071(2) 0.0532(16) 0.0184(15) 0.0165(14) 0.0137(17)
C11 0.082(2) 0.066(2) 0.0484(16) 0.0117(14) 0.0083(15) 0.0152(18)
C12 0.0689(19) 0.0509(17) 0.0534(16) 0.0158(13) 0.0050(14) 0.0163(15)
C13 0.0663(19) 0.0505(17) 0.0622(17) 0.0147(14) -0.0058(15) 0.0173(15)
C14 0.081(2) 0.064(2) 0.074(2) 0.0120(17) -0.0067(18) 0.0121(19)
C15 0.098(3) 0.077(3) 0.094(3) 0.005(2) -0.024(3) 0.008(2)
C16 0.077(3) 0.054(2) 0.137(4) 0.013(2) -0.028(3) 0.007(2)
C17 0.072(2) 0.061(2) 0.109(3) 0.027(2) 0.001(2) 0.0072(19)
C18 0.069(2) 0.0528(19) 0.081(2) 0.0195(16) -0.0026(17) 0.0066(16)
F1 0.096(3) 0.095(3) 0.0483(18) 0.0075(18) 0.0001(18) -0.018(2)
F2 0.114(3) 0.097(3) 0.082(3) -0.008(2) -0.028(2) -0.028(3)
F3 0.074(3) 0.076(3) 0.141(4) 0.013(3) -0.014(3) -0.029(2)
F4 0.071(2) 0.077(3) 0.101(3) 0.033(2) 0.016(2) -0.011(2)
F5 0.076(2) 0.072(2) 0.0539(19) 0.0147(16) 0.0158(16) -0.0129(18)
C19 0.0605(17) 0.0591(17) 0.0493(15) 0.0238(13) 0.0050(12) 0.0076(14)
C20 0.0554(16) 0.0631(18) 0.0533(15) 0.0222(13) 0.0086(13) 0.0058(14)
C21 0.0620(18) 0.077(2) 0.0525(16) 0.0257(15) 0.0097(13) 0.0098(16)
C22 0.072(2) 0.077(2) 0.0551(17) 0.0234(15) 0.0123(15) 0.0051(17)
C23 0.094(2) 0.100(3) 0.0559(18) 0.0324(18) 0.0211(17) 0.016(2)
C24 0.111(3) 0.129(4) 0.076(2) 0.043(2) 0.038(2) 0.025(3)

loop_
_atom_type_symbol
_atom_type_description
_atom_type_scat_dispersion_real
_atom_type_scat_dispersion_imag
_atom_type_scat_source
C C 0.0033 0.0016 'International Tables Vol C Tables 4.2.6.8 and 6.1.1.4'
H H 0.0000 0.0000 'International Tables Vol C Tables 4.2.6.8 and 6.1.1.4'
N N 0.0061 0.0033 'International Tables Vol C Tables 4.2.6.8 and 6.1.1.4'
F F 0.0171 0.0103 'International Tables Vol C Tables 4.2.6.8 and 6.1.1.4'
S S 0.1246 0.1234 'International Tables Vol C Tables 4.2.6.8 and 6.1.1.4'

loop_
_geom_angle_atom_site_label_1
_geom_angle_atom_site_label_2
_geom_angle_atom_site_label_3
_geom_angle
_geom_angle_site_symmetry_1
_geom_angle_site_symmetry_3
C1 S1 C4 92.86(14) . .
C9 S2 C12 92.77(14) . .
C8 N1 C5 109.3(2) . .
C8 N1 C19 125.5(2) . .
C5 N1 C19 125.1(2) . .
C2 C1 C1 128.0(4) . 2_355
C2 C1 S1 110.1(2) . .
C1 C1 S1 121.9(3) 2_355 .
C1 C2 C3 113.1(3) . .
C4 C3 C2 113.9(3) . .
C3 C4 C5 133.2(3) . .
C3 C4 S1 109.9(2) . .
C5 C4 S1 116.8(2) . .
C6 C5 N1 106.6(3) . .
C6 C5 C4 127.7(3) . .
N1 C5 C4 125.7(2) . .
C7 C6 C5 108.6(3) . .
C6 C7 C8 108.3(3) . .
N1 C8 C7 107.1(3) . .
N1 C8 C9 125.2(2) . .
C7 C8 C9 127.7(3) . .
C10 C9 C8 131.9(3) . .
C10 C9 S2 110.4(2) . .
C8 C9 S2 117.59(19) . .
C9 C10 C11 113.2(3) . .
C12 C11 C10 114.2(3) . .
C11 C12 C13 128.5(3) . .
C11 C12 S2 109.4(2) . .
C13 C12 S2 122.1(2) . .
C18 C13 C14 116.3(3) . .
C18 C13 C12 122.5(3) . .
C14 C13 C12 121.2(3) . .
C13 C14 C15 121.8(4) . .
C13 C14 F1 117.4(3) . .
C15 C14 F1 120.8(3) . .
F2 C15 C16 129.1(5) . .
F2 C15 C14 111.2(5) . .
C16 C15 C14 119.7(4) . .
F3 C16 C17 126.6(6) . .
F3 C16 C15 114.1(5) . .
C17 C16 C15 119.2(4) . .
F4 C17 C16 120.1(4) . .
F4 C17 C18 119.1(4) . .
C16 C17 C18 120.7(4) . .
F5 C18 C17 120.3(4) . .
F5 C18 C13 117.4(3) . .
C17 C18 C13 122.3(3) . .
N1 C19 C20 112.7(2) . .
C21 C20 C19 111.5(2) . .
C20 C21 C22 114.3(3) . .
C23 C22 C21 113.1(3) . .
C24 C23 C22 113.5(3) . .

loop_
_geom_bond_atom_site_label_1
_geom_bond_atom_site_label_2
_geom_bond_distance
_geom_bond_site_symmetry_2
S1 C1 1.714(3) .
S1 C4 1.730(3) .
S2 C9 1.719(3) .
S2 C12 1.729(3) .
N1 C8 1.378(4) .
N1 C5 1.385(4) .
N1 C19 1.465(3) .
C1 C2 1.369(4) .
C1 C1 1.455(6) 2_355
C2 C3 1.410(5) .
C3 C4 1.351(4) .
C4 C5 1.449(4) .
C5 C6 1.382(4) .
C6 C7 1.379(4) .
C7 C8 1.381(4) .
C8 C9 1.458(4) .
C9 C10 1.365(4) .
C10 C11 1.397(5) .
C11 C12 1.368(4) .
C12 C13 1.468(5) .
C13 C18 1.383(5) .
C13 C14 1.391(4) .
C14 C15 1.393(6) .
C14 F1 1.437(5) .
C15 F2 1.334(5) .
C15 C16 1.378(6) .
C16 F3 1.213(5) .
C16 C17 1.362(6) .
C17 F4 1.203(5) .
C17 C18 1.372(5) .
C18 F5 1.308(5) .
C19 C20 1.520(4) .
C20 C21 1.508(4) .
C21 C22 1.519(4) .
C22 C23 1.510(4) .
C23 C24 1.502(5) .
